data_7239153
loop_
_publ_author_name
'Liu, Zhaodi'
'Zhang, Ruilong'
'Zhang, Qiong'
'Ding, Hongjuan'
'Wang, Chuankui'
'Li, Shengli'
'Zhou, Hongping'
'Zhang, Shengyi'
'Wu, Jieying'
'Tian, Yupeng'

_publ_section_title
;
 Crystal structures, photophysical properties and significantly different
 two-photon excited fluorescence of the trans- and cis-oligo(phenylene
 vinylene)
;
_journal_issue 6
_journal_name_full 'RSC Adv.'
_journal_page_first 2620
_journal_paper_doi 10.1039/C3RA43126F
_journal_volume 4
_journal_year 2014
_chemical_formula_sum 'C28 H32 N2 O2'
_chemical_formula_weight 428.56
_space_group_IT_number 14
_space_group_name_Hall '-P 2ybc'
_space_group_name_H-M_alt 'P 1 21/c 1'
_atom_sites_solution_hydrogens geom
_atom_sites_solution_primary direct
_atom_sites_solution_secondary difmap
_audit_creation_method SHELXL-97
_cell_angle_alpha 90.00
_cell_angle_beta 113.972(8)
_cell_angle_gamma 90.00
_cell_formula_units_Z 2
_cell_length_a 9.0577(16)
_cell_length_b 8.8169(15)
_cell_length_c 16.292(3)
_cell_measurement_temperature 298(2)
_cell_volume 1188.9(4)
_computing_structure_refinement 'SHELXL-97 (Sheldrick, 2008)'
_computing_structure_solution 'SHELXS-97 (Sheldrick, 2008)'
_diffrn_ambient_temperature 298(2)
_diffrn_measured_fraction_theta_full 0.998
_diffrn_measured_fraction_theta_max 0.998
_diffrn_radiation_monochromator graphite
_diffrn_radiation_source 'fine-focus sealed tube'
_diffrn_radiation_type MoK\a
_diffrn_radiation_wavelength 0.71073
_diffrn_reflns_av_R_equivalents 0.0318
_diffrn_reflns_av_sigmaI/netI 0.0344
_diffrn_reflns_limit_h_max 9
_diffrn_reflns_limit_h_min -10
_diffrn_reflns_limit_k_max 10
_diffrn_reflns_limit_k_min -10
_diffrn_reflns_limit_l_max 19
_diffrn_reflns_limit_l_min -16
_diffrn_reflns_number 6699
_diffrn_reflns_theta_full 25.50
_diffrn_reflns_theta_max 25.50
_diffrn_reflns_theta_min 2.46
_exptl_absorpt_coefficient_mu 0.075
_exptl_absorpt_correction_T_max 0.9925
_exptl_absorpt_correction_T_min 0.9851
_exptl_crystal_density_diffrn 1.197
_exptl_crystal_density_method 'not measured'
_exptl_crystal_F_000 460
_exptl_crystal_size_max 0.20
_exptl_crystal_size_mid 0.20
_exptl_crystal_size_min 0.10
_refine_diff_density_max 0.167
_refine_diff_density_min -0.181
_refine_diff_density_rms 0.046
_refine_ls_extinction_method none
_refine_ls_goodness_of_fit_ref 1.046
_refine_ls_hydrogen_treatment mixed
_refine_ls_matrix_type full
_refine_ls_number_parameters 146
_refine_ls_number_reflns 2209
_refine_ls_number_restraints 0
_refine_ls_restrained_S_all 1.046
_refine_ls_R_factor_all 0.0624
_refine_ls_R_factor_gt 0.0443
_refine_ls_shift/su_max 0.000
_refine_ls_shift/su_mean 0.000
_refine_ls_structure_factor_coef Fsqd
_refine_ls_weighting_details 'calc w=1/[\s^2^(Fo^2^)+(0.0571P)^2^+0.1620P] where P=(Fo^2^+2Fc^2^)/3'
_refine_ls_weighting_scheme calc
_refine_ls_wR_factor_gt 0.1087
_refine_ls_wR_factor_ref 0.1217
_reflns_number_gt 1621
_reflns_number_total 2209
_reflns_threshold_expression >2sigma(I)
_cod_data_source_file c3ra43126f.txt
_cod_data_source_block liu
_cod_database_code 7239153

loop_
_symmetry_equiv_pos_as_xyz
'x, y, z'
'-x, y+1/2, -z+1/2'
'-x, -y, -z'
'x, -y-1/2, z-1/2'

loop_
_atom_site_label
_atom_site_type_symbol
_atom_site_fract_x
_atom_site_fract_y
_atom_site_fract_z
_atom_site_U_iso_or_equiv
_atom_site_adp_type
_atom_site_occupancy
_atom_site_symmetry_multiplicity
_atom_site_calc_flag
_atom_site_refinement_flags
O1 O 0.71198(12) 0.34411(14) 0.92013(7) 0.0526(3) Uani 1 1 d .
N1 N 0.79694(17) 0.67393(18) 1.26984(10) 0.0603(4) Uani 1 1 d .
C1 C 0.83124(18) 0.58228(18) 1.21420(11) 0.0459(4) Uani 1 1 d .
C2 C 0.9624(2) 0.4852(2) 1.24509(11) 0.0549(5) Uani 1 1 d .
H2 H 0.9824 0.4212 1.2053 0.066 Uiso 1 1 calc R
C3 C 1.0635(2) 0.4838(2) 1.33520(13) 0.0658(5) Uani 1 1 d .
H3 H 1.1518 0.4187 1.3570 0.079 Uiso 1 1 calc R
C4 C 1.0314(3) 0.5803(3) 1.39218(13) 0.0739(6) Uani 1 1 d .
H4 H 1.0987 0.5837 1.4530 0.089 Uiso 1 1 calc R
C5 C 0.8979(3) 0.6710(3) 1.35708(13) 0.0715(6) Uani 1 1 d .
H5 H 0.8757 0.7348 1.3961 0.086 Uiso 1 1 calc R
C6 C 0.71290(19) 0.58706(19) 1.12035(11) 0.0500(4) Uani 1 1 d .
H6 H 0.6101 0.6179 1.1130 0.060 Uiso 1 1 calc R
C7 C 0.72690(18) 0.55502(19) 1.04390(10) 0.0478(4) Uani 1 1 d .
H7 H 0.6294 0.5523 0.9936 0.057 Uiso 1 1 calc R
C8 C 0.87001(17) 0.52310(17) 1.02515(9) 0.0399(4) Uani 1 1 d .
C9 C 0.85617(16) 0.42196(17) 0.95625(9) 0.0396(4) Uani 1 1 d .
C10 C 0.98394(17) 0.39976(17) 0.93194(9) 0.0421(4) Uani 1 1 d .
H10 H 0.9725 0.3320 0.8860 0.050 Uiso 1 1 calc R
C11 C 0.66846(19) 0.26690(19) 0.83590(10) 0.0507(4) Uani 1 1 d .
H11A H 0.5813 0.1965 0.8277 0.061 Uiso 1 1 calc R
H11B H 0.7604 0.2085 0.8375 0.061 Uiso 1 1 calc R
C12 C 0.6162(2) 0.3733(2) 0.75755(11) 0.0554(5) Uani 1 1 d .
H12A H 0.7051 0.4404 0.7639 0.066 Uiso 1 1 calc R
H12B H 0.5275 0.4352 0.7573 0.066 Uiso 1 1 calc R
C13 C 0.5634(3) 0.2895(2) 0.66945(12) 0.0777(6) Uani 1 1 d .
H13A H 0.6558 0.2366 0.6675 0.093 Uiso 1 1 calc R
H13B H 0.4838 0.2139 0.6668 0.093 Uiso 1 1 calc R
C14 C 0.4927(3) 0.3894(3) 0.58863(14) 0.1032(9) Uani 1 1 d .
H14A H 0.3910 0.4290 0.5843 0.155 Uiso 1 1 calc R
H14B H 0.4763 0.3316 0.5357 0.155 Uiso 1 1 calc R
H14C H 0.5653 0.4718 0.5940 0.155 Uiso 1 1 calc R

loop_
_atom_site_aniso_label
_atom_site_aniso_U_11
_atom_site_aniso_U_22
_atom_site_aniso_U_33
_atom_site_aniso_U_23
_atom_site_aniso_U_13
_atom_site_aniso_U_12
O1 0.0457(6) 0.0707(8) 0.0430(7) -0.0123(6) 0.0196(5) -0.0164(5)
N1 0.0642(9) 0.0696(10) 0.0558(9) -0.0165(8) 0.0334(7) -0.0087(7)
C1 0.0474(9) 0.0543(10) 0.0455(9) -0.0072(7) 0.0285(7) -0.0102(7)
C2 0.0600(11) 0.0627(11) 0.0496(10) -0.0004(8) 0.0302(8) -0.0002(9)
C3 0.0649(12) 0.0765(13) 0.0544(11) 0.0125(10) 0.0225(9) -0.0030(10)
C4 0.0818(14) 0.0907(16) 0.0443(11) -0.0056(11) 0.0205(10) -0.0228(12)
C5 0.0854(14) 0.0809(14) 0.0544(12) -0.0235(10) 0.0347(11) -0.0185(12)
C6 0.0415(8) 0.0637(11) 0.0509(10) -0.0062(8) 0.0248(7) -0.0009(8)
C7 0.0388(8) 0.0626(11) 0.0410(9) -0.0030(8) 0.0154(7) -0.0021(7)
C8 0.0403(8) 0.0506(9) 0.0298(8) 0.0038(6) 0.0153(6) 0.0003(7)
C9 0.0378(8) 0.0492(9) 0.0300(7) 0.0020(6) 0.0120(6) -0.0045(6)
C10 0.0464(8) 0.0508(9) 0.0301(8) -0.0035(7) 0.0166(6) -0.0012(7)
C11 0.0475(9) 0.0565(10) 0.0451(10) -0.0111(8) 0.0159(7) -0.0114(8)
C12 0.0572(10) 0.0577(11) 0.0472(10) -0.0062(8) 0.0171(8) -0.0052(8)
C13 0.1038(16) 0.0720(13) 0.0495(12) -0.0088(10) 0.0231(11) -0.0034(12)
C14 0.141(2) 0.0980(18) 0.0499(13) 0.0026(12) 0.0172(13) -0.0293(16)

loop_
_atom_type_symbol
_atom_type_description
_atom_type_scat_dispersion_real
_atom_type_scat_dispersion_imag
_atom_type_scat_source
C C 0.0033 0.0016 'International Tables Vol C Tables 4.2.6.8 and 6.1.1.4'
H H 0.0000 0.0000 'International Tables Vol C Tables 4.2.6.8 and 6.1.1.4'
N N 0.0061 0.0033 'International Tables Vol C Tables 4.2.6.8 and 6.1.1.4'
O O 0.0106 0.0060 'International Tables Vol C Tables 4.2.6.8 and 6.1.1.4'

loop_
_geom_angle_atom_site_label_1
_geom_angle_atom_site_label_2
_geom_angle_atom_site_label_3
_geom_angle
_geom_angle_site_symmetry_1
_geom_angle_site_symmetry_3
C9 O1 C11 119.26(12) . .
C1 N1 C5 117.30(17) . .
N1 C1 C2 121.85(16) . .
N1 C1 C6 114.50(15) . .
C2 C1 C6 123.53(15) . .
C3 C2 C1 119.57(17) . .
C3 C2 H2 120.2 . .
C1 C2 H2 120.2 . .
C4 C3 C2 118.85(19) . .
C4 C3 H3 120.6 . .
C2 C3 H3 120.6 . .
C5 C4 C3 118.27(18) . .
C5 C4 H4 120.9 . .
C3 C4 H4 120.9 . .
N1 C5 C4 124.12(19) . .
N1 C5 H5 117.9 . .
C4 C5 H5 117.9 . .
C7 C6 C1 131.35(15) . .
C7 C6 H6 114.3 . .
C1 C6 H6 114.3 . .
C6 C7 C8 131.27(14) . .
C6 C7 H7 114.4 . .
C8 C7 H7 114.4 . .
C10 C8 C9 118.04(13) 3_767 .
C10 C8 C7 122.48(14) 3_767 .
C9 C8 C7 119.22(13) . .
O1 C9 C10 124.49(14) . .
O1 C9 C8 114.88(13) . .
C10 C9 C8 120.54(13) . .
C9 C10 C8 121.41(14) . 3_767
C9 C10 H10 119.3 . .
C8 C10 H10 119.3 3_767 .
O1 C11 C12 112.74(14) . .
O1 C11 H11A 109.0 . .
C12 C11 H11A 109.0 . .
O1 C11 H11B 109.0 . .
C12 C11 H11B 109.0 . .
H11A C11 H11B 107.8 . .
C11 C12 C13 111.86(15) . .
C11 C12 H12A 109.2 . .
C13 C12 H12A 109.2 . .
C11 C12 H12B 109.2 . .
C13 C12 H12B 109.2 . .
H12A C12 H12B 107.9 . .
C14 C13 C12 113.97(18) . .
C14 C13 H13A 108.8 . .
C12 C13 H13A 108.8 . .
C14 C13 H13B 108.8 . .
C12 C13 H13B 108.8 . .
H13A C13 H13B 107.7 . .
C13 C14 H14A 109.5 . .
C13 C14 H14B 109.5 . .
H14A C14 H14B 109.5 . .
C13 C14 H14C 109.5 . .
H14A C14 H14C 109.5 . .
H14B C14 H14C 109.5 . .

loop_
_geom_bond_atom_site_label_1
_geom_bond_atom_site_label_2
_geom_bond_distance
_geom_bond_site_symmetry_2
O1 C9 1.3779(17) .
O1 C11 1.4362(18) .
N1 C1 1.342(2) .
N1 C5 1.342(2) .
C1 C2 1.383(2) .
C1 C6 1.469(2) .
C2 C3 1.379(2) .
C2 H2 0.9300 .
C3 C4 1.375(3) .
C3 H3 0.9300 .
C4 C5 1.366(3) .
C4 H4 0.9300 .
C5 H5 0.9300 .
C6 C7 1.332(2) .
C6 H6 0.9300 .
C7 C8 1.475(2) .
C7 H7 0.9300 .
C8 C10 1.396(2) 3_767
C8 C9 1.399(2) .
C9 C10 1.381(2) .
C10 C8 1.396(2) 3_767
C10 H10 0.9300 .
C11 C12 1.498(2) .
C11 H11A 0.9700 .
C11 H11B 0.9700 .
C12 C13 1.509(2) .
C12 H12A 0.9700 .
C12 H12B 0.9700 .
C13 C14 1.495(3) .
C13 H13A 0.9700 .
C13 H13B 0.9700 .
C14 H14A 0.9600 .
C14 H14B 0.9600 .
C14 H14C 0.9600 .

loop_
_geom_torsion_atom_site_label_1
_geom_torsion_atom_site_label_2
_geom_torsion_atom_site_label_3
_geom_torsion_atom_site_label_4
_geom_torsion
_geom_torsion_site_symmetry_1
_geom_torsion_site_symmetry_4
C5 N1 C1 C2 1.8(2) . .
C5 N1 C1 C6 177.92(16) . .
N1 C1 C2 C3 -1.3(3) . .
C6 C1 C2 C3 -177.15(16) . .
C1 C2 C3 C4 -0.4(3) . .
C2 C3 C4 C5 1.5(3) . .
C1 N1 C5 C4 -0.5(3) . .
C3 C4 C5 N1 -1.1(3) . .
N1 C1 C6 C7 155.45(19) . .
C2 C1 C6 C7 -28.5(3) . .
C1 C6 C7 C8 -9.3(3) . .
C6 C7 C8 C10 -38.7(3) . 3_767
C6 C7 C8 C9 147.25(18) . .
C11 O1 C9 C10 -18.6(2) . .
C11 O1 C9 C8 164.78(13) . .
C10 C8 C9 O1 176.79(13) 3_767 .
C7 C8 C9 O1 -8.9(2) . .
C10 C8 C9 C10 0.0(2) 3_767 .
C7 C8 C9 C10 174.37(14) . .
O1 C9 C10 C8 -176.46(13) . 3_767
C8 C9 C10 C8 -0.1(2) . 3_767
C9 O1 C11 C12 -74.09(18) . .
O1 C11 C12 C13 -177.22(14) . .
C11 C12 C13 C14 173.52(18) . .
